data_4066902
loop_
_publ_author_name
'Lavery, Christopher B.'
'Ferguson, Michael J.'
'Stradiotto, Mark'

_publ_section_title
;
 Platinum-Catalyzed Alkene Cyclohydroamination: Evaluating the Utility of
 Bidentate P,N/P,P Ligation and Phosphine-Free Catalyst Systems
;
_journal_issue 22
_journal_name_full Organometallics
_journal_page_first 6125
_journal_paper_doi 10.1021/om1006984
_journal_volume 29
_journal_year 2010
_chemical_formula_sum 'C29 H34 Cl2 P2 Pt'
_chemical_formula_weight 710.49
_chemical_name_systematic
; 
 ? 
;
_space_group_IT_number 29
_symmetry_cell_setting orthorhombic
_symmetry_space_group_name_Hall 'P 2c -2ac'
_symmetry_space_group_name_H-M 'P c a 21'
_atom_sites_solution_hydrogens geom
_atom_sites_solution_primary direct
_atom_sites_solution_secondary difmap
_audit_creation_method SHELXL-97
_cell_angle_alpha 90.00
_cell_angle_beta 90.00
_cell_angle_gamma 90.00
_cell_formula_units_Z 4
_cell_length_a 19.1456(9)
_cell_length_b 8.5058(4)
_cell_length_c 16.9601(8)
_cell_measurement_reflns_used 9902
_cell_measurement_temperature 173(2)
_cell_measurement_theta_max 27.57
_cell_measurement_theta_min 2.44
_cell_volume 2761.9(2)
_computing_cell_refinement 'Bruker SAINT'
_computing_data_collection 'Bruker APEX2'
_computing_data_reduction 'Bruker SAINT'
_computing_molecular_graphics 'Bruker SHELXTL'
_computing_publication_material 'Bruker SHELXTL'
_computing_structure_refinement 'SHELXL-97 (Sheldrick, 2008)'
_computing_structure_solution 'SHELXS-97 (Sheldrick, 2008)'
_diffrn_ambient_temperature 173(2)
_diffrn_measured_fraction_theta_full 0.999
_diffrn_measured_fraction_theta_max 0.999
_diffrn_measurement_device_type 'Bruker APEX-II CCD'
_diffrn_measurement_method '\w scans'
_diffrn_radiation_monochromator graphite
_diffrn_radiation_source 'fine-focus sealed tube'
_diffrn_radiation_type MoK\a
_diffrn_radiation_wavelength 0.71073
_diffrn_reflns_av_R_equivalents 0.0304
_diffrn_reflns_av_sigmaI/netI 0.0326
_diffrn_reflns_limit_h_max 24
_diffrn_reflns_limit_h_min -24
_diffrn_reflns_limit_k_max 11
_diffrn_reflns_limit_k_min -11
_diffrn_reflns_limit_l_max 22
_diffrn_reflns_limit_l_min -22
_diffrn_reflns_number 23404
_diffrn_reflns_theta_full 27.65
_diffrn_reflns_theta_max 27.65
_diffrn_reflns_theta_min 2.13
_exptl_absorpt_coefficient_mu 5.406
_exptl_absorpt_correction_T_max 0.8048
_exptl_absorpt_correction_T_min 0.2436
_exptl_absorpt_correction_type numerical
_exptl_absorpt_process_details 'SADABS (Sheldrick, 2008)'
_exptl_crystal_colour orange
_exptl_crystal_density_diffrn 1.709
_exptl_crystal_density_method 'not measured'
_exptl_crystal_description fragment
_exptl_crystal_F_000 1400
_exptl_crystal_size_max 0.36
_exptl_crystal_size_mid 0.26
_exptl_crystal_size_min 0.04
_refine_diff_density_max 1.471
_refine_diff_density_min -0.321
_refine_diff_density_rms 0.101
_refine_ls_abs_structure_details 'Flack H D (1983), Acta Cryst. A39, 876-881. 3062 Friedel pairs.'
_refine_ls_abs_structure_Flack 0.001(4)
_refine_ls_extinction_method none
_refine_ls_goodness_of_fit_ref 1.020
_refine_ls_hydrogen_treatment constr
_refine_ls_matrix_type full
_refine_ls_number_parameters 307
_refine_ls_number_reflns 6387
_refine_ls_number_restraints 1
_refine_ls_restrained_S_all 1.020
_refine_ls_R_factor_all 0.0223
_refine_ls_R_factor_gt 0.0193
_refine_ls_shift/su_max 0.004
_refine_ls_shift/su_mean 0.000
_refine_ls_structure_factor_coef Fsqd
_refine_ls_weighting_details 'calc w=1/[\s^2^(Fo^2^)+(0.0187P)^2^+0.0000P] where P=(Fo^2^+2Fc^2^)/3'
_refine_ls_weighting_scheme calc
_refine_ls_wR_factor_gt 0.0428
_refine_ls_wR_factor_ref 0.0437
_reflns_number_gt 5934
_reflns_number_total 6387
_reflns_threshold_expression I>2\s(I)
_cod_data_source_file om1006984_si_001.cif
_cod_data_source_block dal1049
_cod_depositor_comments
;
The following automatic conversions were performed:

'_symmetry_cell_setting' value 'Orthorhombic' changed to
'orthorhombic' according to
/home/saulius/struct/CIF-dictionaries/cif_core.dic dictionary named
'cif_core.dic' version 2.4.1 from 2010-06-29.

Automatic conversion script
Id: cif_fix_values 1715 2011-07-08 13:25:40Z adriana 
;
_cod_original_sg_symbol_H-M Pca2(1)
_cod_database_code 4066902

loop_
_symmetry_equiv_pos_as_xyz
'x, y, z'
'-x, -y, z+1/2'
'x+1/2, -y, z'
'-x+1/2, y, z+1/2'

loop_
_atom_site_label
_atom_site_type_symbol
_atom_site_fract_x
_atom_site_fract_y
_atom_site_fract_z
_atom_site_U_iso_or_equiv
_atom_site_adp_type
_atom_site_occupancy
_atom_site_symmetry_multiplicity
_atom_site_calc_flag
_atom_site_refinement_flags
Pt Pt 0.947183(5) 0.157925(11) 0.277369(9) 0.02015(3) Uani 1 1 d .
Cl1 Cl 1.06853(4) 0.16333(10) 0.30081(6) 0.0330(2) Uani 1 1 d .
Cl2 Cl 0.96778(5) 0.30301(11) 0.16093(5) 0.03568(19) Uani 1 1 d .
P1 P 0.83055(4) 0.13958(8) 0.26206(5) 0.02115(19) Uani 1 1 d .
P2 P 0.93672(4) 0.01286(9) 0.38522(5) 0.01961(15) Uani 1 1 d .
C1 C 0.7279(2) -0.0476(5) 0.3627(2) 0.0307(9) Uani 1 1 d .
H1A H 0.6994 0.0400 0.3837 0.037 Uiso 1 1 calc R
H1B H 0.7035 -0.0949 0.3171 0.037 Uiso 1 1 calc R
C2 C 0.80082(15) 0.0082(4) 0.3400(2) 0.0240(7) Uani 1 1 d .
C3 C 0.84813(17) -0.0605(4) 0.3878(2) 0.0215(7) Uani 1 1 d .
C3A C 0.81406(18) -0.1760(4) 0.4397(2) 0.0260(7) Uani 1 1 d .
C4 C 0.8407(2) -0.2851(4) 0.4932(2) 0.0319(7) Uani 1 1 d .
H4 H 0.8895 -0.2924 0.5027 0.038 Uiso 1 1 calc R
C5 C 0.7934(2) -0.3841(5) 0.5328(3) 0.0365(10) Uani 1 1 d .
H5 H 0.8102 -0.4598 0.5693 0.044 Uiso 1 1 calc R
C6 C 0.7224(3) -0.3716(5) 0.5185(3) 0.0393(11) Uani 1 1 d .
H6 H 0.6910 -0.4387 0.5460 0.047 Uiso 1 1 calc R
C7 C 0.69605(19) -0.2634(4) 0.4651(2) 0.0329(8) Uani 1 1 d .
H7 H 0.6472 -0.2550 0.4562 0.039 Uiso 1 1 calc R
C7A C 0.74239(19) -0.1680(4) 0.4252(2) 0.0278(7) Uani 1 1 d .
C11 C 0.78131(15) 0.3279(3) 0.2785(3) 0.0309(6) Uani 1 1 d .
C12 C 0.7880(2) 0.3665(5) 0.3659(2) 0.0415(9) Uani 1 1 d .
H12A H 0.7633 0.4650 0.3772 0.050 Uiso 1 1 calc R
H12B H 0.8374 0.3782 0.3796 0.050 Uiso 1 1 calc R
H12C H 0.7675 0.2813 0.3972 0.050 Uiso 1 1 calc R
C13 C 0.70370(18) 0.3146(5) 0.2558(2) 0.0423(10) Uani 1 1 d .
H13A H 0.6803 0.4150 0.2660 0.051 Uiso 1 1 calc R
H13B H 0.6816 0.2317 0.2872 0.051 Uiso 1 1 calc R
H13C H 0.6998 0.2886 0.1997 0.051 Uiso 1 1 calc R
C14 C 0.8149(2) 0.4629(4) 0.2319(3) 0.0435(9) Uani 1 1 d .
H14A H 0.7892 0.5605 0.2421 0.052 Uiso 1 1 calc R
H14B H 0.8132 0.4388 0.1754 0.052 Uiso 1 1 calc R
H14C H 0.8636 0.4756 0.2485 0.052 Uiso 1 1 calc R
C15 C 0.80653(17) 0.0391(4) 0.1665(2) 0.0278(7) Uani 1 1 d .
C16 C 0.8643(2) -0.0828(5) 0.1521(2) 0.0381(10) Uani 1 1 d .
H16A H 0.8550 -0.1388 0.1027 0.046 Uiso 1 1 calc R
H16B H 0.8653 -0.1580 0.1958 0.046 Uiso 1 1 calc R
H16C H 0.9096 -0.0293 0.1485 0.046 Uiso 1 1 calc R
C17 C 0.8065(2) 0.1551(5) 0.0981(2) 0.0416(10) Uani 1 1 d .
H17A H 0.7940 0.1000 0.0493 0.050 Uiso 1 1 calc R
H17B H 0.8530 0.2015 0.0925 0.050 Uiso 1 1 calc R
H17C H 0.7723 0.2384 0.1084 0.050 Uiso 1 1 calc R
C18 C 0.7359(2) -0.0467(5) 0.1688(3) 0.0374(10) Uani 1 1 d .
H18A H 0.7268 -0.0953 0.1174 0.045 Uiso 1 1 calc R
H18B H 0.6987 0.0288 0.1809 0.045 Uiso 1 1 calc R
H18C H 0.7371 -0.1283 0.2096 0.045 Uiso 1 1 calc R
C21 C 0.99138(16) -0.1613(3) 0.38786(19) 0.0225(6) Uani 1 1 d .
C22 C 0.97673(19) -0.2804(4) 0.33355(19) 0.0308(7) Uani 1 1 d .
H22 H 0.9388 -0.2686 0.2979 0.037 Uiso 1 1 calc R
C23 C 1.01690(19) -0.4151(4) 0.3314(2) 0.0317(7) Uani 1 1 d .
H23 H 1.0068 -0.4959 0.2945 0.038 Uiso 1 1 calc R
C24 C 1.07197(19) -0.4313(4) 0.3834(2) 0.0344(8) Uani 1 1 d .
H24 H 1.0996 -0.5241 0.3822 0.041 Uiso 1 1 calc R
C25 C 1.0871(2) -0.3156(4) 0.4364(2) 0.0378(9) Uani 1 1 d .
H25 H 1.1254 -0.3279 0.4714 0.045 Uiso 1 1 calc R
C26 C 1.0466(2) -0.1789(5) 0.4394(3) 0.0311(11) Uani 1 1 d .
H26 H 1.0570 -0.0989 0.4766 0.037 Uiso 1 1 calc R
C31 C 0.94889(15) 0.1181(4) 0.47773(19) 0.0221(6) Uani 1 1 d .
C32 C 0.93999(16) 0.0487(4) 0.5508(2) 0.0281(7) Uani 1 1 d .
H32 H 0.9291 -0.0601 0.5539 0.034 Uiso 1 1 calc R
C33 C 0.94670(19) 0.1348(6) 0.6193(3) 0.0320(11) Uani 1 1 d .
H33 H 0.9401 0.0858 0.6691 0.038 Uiso 1 1 calc R
C34 C 0.9632(2) 0.2926(5) 0.6150(2) 0.0363(8) Uani 1 1 d .
H34 H 0.9676 0.3524 0.6621 0.044 Uiso 1 1 calc R
C35 C 0.9732(2) 0.3647(4) 0.5426(2) 0.0417(10) Uani 1 1 d .
H35 H 0.9850 0.4731 0.5399 0.050 Uiso 1 1 calc R
C36 C 0.96587(19) 0.2775(4) 0.4738(2) 0.0319(8) Uani 1 1 d .
H36 H 0.9725 0.3265 0.4241 0.038 Uiso 1 1 calc R

loop_
_atom_site_aniso_label
_atom_site_aniso_U_11
_atom_site_aniso_U_22
_atom_site_aniso_U_33
_atom_site_aniso_U_23
_atom_site_aniso_U_13
_atom_site_aniso_U_12
Pt 0.02129(5) 0.02024(5) 0.01892(5) -0.00036(8) 0.00009(6) -0.00252(4)
Cl1 0.0208(4) 0.0354(5) 0.0429(6) -0.0032(3) 0.0001(3) -0.0019(3)
Cl2 0.0450(5) 0.0369(5) 0.0252(4) 0.0073(4) 0.0028(4) -0.0110(4)
P1 0.0223(4) 0.0220(3) 0.0191(6) 0.0007(3) -0.0015(3) -0.0008(3)
P2 0.0212(4) 0.0189(4) 0.0187(4) -0.0011(3) -0.0019(3) -0.0007(3)
C1 0.0243(18) 0.040(2) 0.028(2) 0.0014(15) 0.0018(14) -0.0095(16)
C2 0.0224(16) 0.0259(18) 0.0238(17) -0.0011(13) 0.0014(12) -0.0008(13)
C3 0.0228(17) 0.0200(16) 0.0217(17) -0.0019(13) 0.0014(13) -0.0028(13)
C3A 0.0325(18) 0.0223(16) 0.0231(16) -0.0045(13) 0.0032(13) -0.0030(13)
C4 0.041(2) 0.0272(17) 0.0269(17) -0.0001(14) 0.0028(15) -0.0054(16)
C5 0.060(3) 0.025(2) 0.023(2) -0.0024(17) 0.0035(18) -0.0082(19)
C6 0.057(3) 0.027(2) 0.034(2) -0.0081(18) 0.018(2) -0.0172(17)
C7 0.0359(19) 0.035(2) 0.0279(18) -0.0055(15) 0.0068(14) -0.0102(15)
C7A 0.0337(18) 0.0259(17) 0.0238(16) -0.0062(13) 0.0050(13) -0.0064(14)
C11 0.0315(14) 0.0275(14) 0.0336(15) -0.005(2) 0.000(2) 0.0067(11)
C12 0.045(2) 0.040(2) 0.040(2) -0.0140(17) -0.0014(17) 0.0098(17)
C13 0.0327(18) 0.047(2) 0.047(3) -0.0006(17) -0.0035(15) 0.0134(15)
C14 0.052(2) 0.0253(19) 0.053(2) 0.0058(18) -0.0021(18) 0.0028(17)
C15 0.0292(17) 0.0328(18) 0.0213(16) -0.0053(15) -0.0038(13) -0.0040(14)
C16 0.039(2) 0.042(2) 0.033(2) -0.0177(18) -0.0002(17) 0.0020(19)
C17 0.052(2) 0.051(3) 0.0213(18) -0.0026(16) -0.0056(16) -0.0051(18)
C18 0.032(2) 0.046(3) 0.034(2) -0.0063(19) -0.0055(17) -0.0059(18)
C21 0.0225(15) 0.0195(15) 0.0255(16) 0.0000(13) 0.0008(12) 0.0017(11)
C22 0.0359(19) 0.0286(18) 0.0280(18) -0.0013(15) -0.0073(14) 0.0006(15)
C23 0.046(2) 0.0223(16) 0.0272(17) -0.0024(13) -0.0006(15) 0.0027(16)
C24 0.0385(18) 0.0273(18) 0.038(2) 0.0051(16) 0.0048(16) 0.0092(15)
C25 0.036(2) 0.036(2) 0.041(2) -0.0027(16) -0.0125(17) 0.0126(16)
C26 0.036(2) 0.029(2) 0.028(2) -0.0071(18) -0.0074(16) 0.0031(15)
C31 0.0228(16) 0.0229(15) 0.0206(16) -0.0033(13) -0.0031(12) 0.0011(12)
C32 0.0339(18) 0.0247(17) 0.0258(17) -0.0011(14) -0.0015(13) -0.0031(14)
C33 0.033(2) 0.040(2) 0.023(2) 0.0016(19) -0.0007(14) 0.0006(16)
C34 0.051(2) 0.036(2) 0.0216(18) -0.0123(16) -0.0052(16) 0.0022(18)
C35 0.062(3) 0.028(2) 0.035(2) -0.0080(16) -0.0069(19) -0.0034(18)
C36 0.050(2) 0.0237(17) 0.0222(17) 0.0007(14) -0.0056(15) -0.0025(16)

loop_
_atom_type_symbol
_atom_type_description
_atom_type_scat_dispersion_real
_atom_type_scat_dispersion_imag
_atom_type_scat_source
C C 0.0033 0.0016 'International Tables Vol C Tables 4.2.6.8 and 6.1.1.4'
H H 0.0000 0.0000 'International Tables Vol C Tables 4.2.6.8 and 6.1.1.4'
P P 0.1023 0.0942 'International Tables Vol C Tables 4.2.6.8 and 6.1.1.4'
Cl Cl 0.1484 0.1585 'International Tables Vol C Tables 4.2.6.8 and 6.1.1.4'
Pt Pt -1.7033 8.3905 'International Tables Vol C Tables 4.2.6.8 and 6.1.1.4'

loop_
_geom_angle_atom_site_label_1
_geom_angle_atom_site_label_2
_geom_angle_atom_site_label_3
_geom_angle
P2 Pt P1 88.11(3)
P2 Pt Cl1 87.75(3)
P1 Pt Cl1 175.80(3)
P2 Pt Cl2 175.15(3)
P1 Pt Cl2 96.05(3)
Cl1 Pt Cl2 88.07(3)
C2 P1 C11 104.95(18)
C2 P1 C15 105.62(17)
C11 P1 C15 113.01(19)
C2 P1 Pt 105.56(10)
C11 P1 Pt 114.89(10)
C15 P1 Pt 111.80(11)
C3 P2 C21 104.99(14)
C3 P2 C31 105.60(15)
C21 P2 C31 107.83(15)
C3 P2 Pt 107.28(11)
C21 P2 Pt 115.02(11)
C31 P2 Pt 115.21(11)
C7A C1 C2 102.8(3)
C3 C2 C1 109.2(3)
C3 C2 P1 119.5(2)
C1 C2 P1 131.3(3)
C2 C3 C3A 110.5(3)
C2 C3 P2 117.8(3)
C3A C3 P2 131.4(3)
C4 C3A C7A 120.5(3)
C4 C3A C3 132.2(3)
C7A C3A C3 107.3(3)
C3A C4 C5 118.2(4)
C6 C5 C4 120.2(4)
C5 C6 C7 121.4(4)
C7A C7 C6 118.5(4)
C7 C7A C3A 121.1(3)
C7 C7A C1 129.0(3)
C3A C7A C1 109.9(3)
C12 C11 C14 107.7(3)
C12 C11 C13 109.9(3)
C14 C11 C13 109.3(3)
C12 C11 P1 106.6(3)
C14 C11 P1 110.6(3)
C13 C11 P1 112.6(2)
C17 C15 C16 108.5(3)
C17 C15 C18 109.0(3)
C16 C15 C18 108.5(3)
C17 C15 P1 111.2(2)
C16 C15 P1 105.5(2)
C18 C15 P1 114.0(3)
C26 C21 C22 119.5(3)
C26 C21 P2 123.1(3)
C22 C21 P2 117.4(2)
C23 C22 C21 120.5(3)
C22 C23 C24 119.5(3)
C25 C24 C23 120.7(3)
C24 C25 C26 120.4(4)
C21 C26 C25 119.5(4)
C32 C31 C36 119.1(3)
C32 C31 P2 123.1(3)
C36 C31 P2 117.8(3)
C33 C32 C31 121.1(3)
C32 C33 C34 119.5(5)
C33 C34 C35 120.6(4)
C34 C35 C36 119.6(4)
C35 C36 C31 120.2(3)

loop_
_geom_bond_atom_site_label_1
_geom_bond_atom_site_label_2
_geom_bond_distance
Pt P2 2.2155(8)
Pt P1 2.2534(8)
Pt Cl1 2.3574(8)
Pt Cl2 2.3618(9)
P1 C2 1.823(3)
P1 C11 1.879(3)
P1 C15 1.889(4)
P2 C3 1.808(3)
P2 C21 1.814(3)
P2 C31 1.821(3)
C1 C7A 1.500(5)
C1 C2 1.524(5)
C2 C3 1.348(5)
C3 C3A 1.471(5)
C3A C4 1.395(5)
C3A C7A 1.396(5)
C4 C5 1.407(6)
C5 C6 1.385(6)
C6 C7 1.387(6)
C7 C7A 1.380(5)
C11 C12 1.524(7)
C11 C14 1.535(5)
C11 C13 1.539(5)
C15 C17 1.523(5)
C15 C16 1.536(5)
C15 C18 1.537(5)
C21 C26 1.380(6)
C21 C22 1.398(4)
C22 C23 1.380(5)
C23 C24 1.381(5)
C24 C25 1.364(5)
C25 C26 1.398(5)
C31 C32 1.383(5)
C31 C36 1.396(5)
C32 C33 1.380(6)
C33 C34 1.381(5)
C34 C35 1.386(6)
C35 C36 1.388(5)

loop_
_geom_torsion_atom_site_label_1
_geom_torsion_atom_site_label_2
_geom_torsion_atom_site_label_3
_geom_torsion_atom_site_label_4
_geom_torsion
P2 Pt P1 C2 -4.42(11)
Cl1 Pt P1 C2 4.6(4)
Cl2 Pt P1 C2 173.07(11)
P2 Pt P1 C11 110.7(2)
Cl1 Pt P1 C11 119.7(4)
Cl2 Pt P1 C11 -71.8(2)
P2 Pt P1 C15 -118.78(13)
Cl1 Pt P1 C15 -109.8(4)
Cl2 Pt P1 C15 58.71(13)
P1 Pt P2 C3 9.60(12)
Cl1 Pt P2 C3 -169.75(12)
Cl2 Pt P2 C3 -139.4(4)
P1 Pt P2 C21 125.96(11)
Cl1 Pt P2 C21 -53.38(11)
Cl2 Pt P2 C21 -23.0(4)
P1 Pt P2 C31 -107.64(11)
Cl1 Pt P2 C31 73.01(11)
Cl2 Pt P2 C31 103.4(4)
C7A C1 C2 C3 -4.8(4)
C7A C1 C2 P1 173.3(3)
C11 P1 C2 C3 -125.7(3)
C15 P1 C2 C3 114.7(3)
Pt P1 C2 C3 -3.9(3)
C11 P1 C2 C1 56.4(4)
C15 P1 C2 C1 -63.3(4)
Pt P1 C2 C1 178.1(3)
C1 C2 C3 C3A 5.4(4)
P1 C2 C3 C3A -173.0(2)
C1 C2 C3 P2 -168.9(2)
P1 C2 C3 P2 12.7(4)
C21 P2 C3 C2 -138.1(3)
C31 P2 C3 C2 108.1(3)
Pt P2 C3 C2 -15.3(3)
C21 P2 C3 C3A 49.1(4)
C31 P2 C3 C3A -64.7(3)
Pt P2 C3 C3A 171.9(3)
C2 C3 C3A C4 173.4(3)
P2 C3 C3A C4 -13.4(6)
C2 C3 C3A C7A -3.7(4)
P2 C3 C3A C7A 169.5(3)
C7A C3A C4 C5 -1.1(5)
C3 C3A C4 C5 -177.9(4)
C3A C4 C5 C6 -0.3(6)
C4 C5 C6 C7 0.5(6)
C5 C6 C7 C7A 0.6(6)
C6 C7 C7A C3A -2.0(5)
C6 C7 C7A C1 177.2(4)
C4 C3A C7A C7 2.3(5)
C3 C3A C7A C7 179.8(3)
C4 C3A C7A C1 -177.1(3)
C3 C3A C7A C1 0.4(4)
C2 C1 C7A C7 -176.8(3)
C2 C1 C7A C3A 2.5(4)
C2 P1 C11 C12 47.8(3)
C15 P1 C11 C12 162.4(2)
Pt P1 C11 C12 -67.6(3)
C2 P1 C11 C14 164.7(3)
C15 P1 C11 C14 -80.7(3)
Pt P1 C11 C14 49.2(4)
C2 P1 C11 C13 -72.8(4)
C15 P1 C11 C13 41.8(4)
Pt P1 C11 C13 171.8(3)
C2 P1 C15 C17 161.7(3)
C11 P1 C15 C17 47.5(3)
Pt P1 C15 C17 -84.0(3)
C2 P1 C15 C16 -81.0(3)
C11 P1 C15 C16 164.8(3)
Pt P1 C15 C16 33.3(3)
C2 P1 C15 C18 37.9(3)
C11 P1 C15 C18 -76.3(3)
Pt P1 C15 C18 152.2(2)
C3 P2 C21 C26 -130.4(3)
C31 P2 C21 C26 -18.2(4)
Pt P2 C21 C26 111.9(3)
C3 P2 C21 C22 50.8(3)
C31 P2 C21 C22 163.1(3)
Pt P2 C21 C22 -66.8(3)
C26 C21 C22 C23 0.2(5)
P2 C21 C22 C23 179.0(3)
C21 C22 C23 C24 -0.1(5)
C22 C23 C24 C25 -0.3(6)
C23 C24 C25 C26 0.6(6)
C22 C21 C26 C25 0.1(6)
P2 C21 C26 C25 -178.6(3)
C24 C25 C26 C21 -0.5(7)
C3 P2 C31 C32 57.7(3)
C21 P2 C31 C32 -54.2(3)
Pt P2 C31 C32 175.9(2)
C3 P2 C31 C36 -120.3(3)
C21 P2 C31 C36 127.9(3)
Pt P2 C31 C36 -2.1(3)
C36 C31 C32 C33 0.9(5)
P2 C31 C32 C33 -177.1(3)
C31 C32 C33 C34 -0.5(5)
C32 C33 C34 C35 -0.2(6)
C33 C34 C35 C36 0.7(7)
C34 C35 C36 C31 -0.3(6)
C32 C31 C36 C35 -0.4(5)
P2 C31 C36 C35 177.6(3)
